data_4118724
loop_
_publ_author_name
'Michael Linseis'
'Stanislav Z\'ali\<s'
'Manfred Zabel'
'Rainer F. Winter'

_publ_section_title
;
 Ruthenium Stilbenyl and Diruthenium Distyrylethene Complexes: Aspects of
 Electron Delocalization and Electrocatalyzed Isomerization of the
 Z-Isomer
;
_journal_name_full 'Journal of the American Chemical Society'
_journal_page_first 16671
_journal_page_last 16692
_journal_paper_doi 10.1021/ja3059606
_journal_volume 134
_journal_year 2012
_chemical_compound_source 'see text'
_chemical_formula_moiety 'C56 H98 Cl2 O2 P4 Ru2, 4(C D2 Cl2)'
_chemical_formula_sum 'C60 H98 Cl10 D8 O2 P4 Ru2'
_chemical_formula_weight 1548.02
_chemical_name_systematic ?
_space_group_IT_number 2
_symmetry_cell_setting triclinic
_symmetry_Int_Tables_number 2
_symmetry_space_group_name_Hall '-P 1'
_symmetry_space_group_name_H-M 'P -1'
_atom_sites_solution_hydrogens geom
_atom_sites_solution_primary direct
_atom_sites_solution_secondary difmap
_cell_angle_alpha 78.873(3)
_cell_angle_beta 85.168(3)
_cell_angle_gamma 77.155(3)
_cell_formula_units_Z 1
_cell_length_a 8.5746(3)
_cell_length_b 13.0717(4)
_cell_length_c 17.0751(5)
_cell_measurement_reflns_used 13626
_cell_measurement_temperature 123
_cell_measurement_theta_max 62.1116
_cell_measurement_theta_min 2.6318
_cell_volume 1829.18(10)
_computing_cell_refinement
;
CrysAlis RED, Oxford Diffraction Ltd.,
Version 1.171.32.5 (release 08-05-2007 CrysAlis171 .NET)
;
_computing_data_collection
;
CrysAlis CCD, Oxford Diffraction Ltd.,
Version 1.171.31.8 (release 12-05-2006 CrysAlis171 .NET)
;
_computing_data_reduction
;
CrysAlis RED, Oxford Diffraction Ltd.,
Version 1.171.32.5 (release 08-05-2007 CrysAlis171 .NET)
;
_computing_molecular_graphics 'PLATON (Spek, 1990)'
_computing_publication_material 'PLATON (Spek, 2003)'
_computing_structure_refinement 'SHELXL-97 (Sheldrick, 1997)'
_computing_structure_solution 'SIR-97 (Altomare, 1999)'
_diffrn_ambient_temperature 123
_diffrn_detector_area_resol_mean 10.5431
_diffrn_measured_fraction_theta_full 0.985
_diffrn_measured_fraction_theta_max 0.985
_diffrn_measurement_details
;
  1 omega  -27.00   26.00   1.0000    2.0000
omega____ theta____ kappa____ phi______ omega'___ theta'___ frames
    -       -1.2571  -45.0000  120.0000    0.0000    0.0000 53

  2 omega   21.00   74.00   1.0000    2.0000
omega____ theta____ kappa____ phi______ omega'___ theta'___ frames
    -       -1.2571   45.0000  240.0000    0.0000    0.0000 53

  3 omega  -72.00  -19.00   1.0000    2.0000
omega____ theta____ kappa____ phi______ omega'___ theta'___ frames
    -        2.5071  -45.0000  120.0000    0.0000    0.0000 53

  4 omega  -21.00   36.00   1.0000    2.0000
omega____ theta____ kappa____ phi______ omega'___ theta'___ frames
    -        2.5071  -75.0000    0.0000    0.0000    0.0000 57

  5 omega  -25.00   28.00   1.0000    2.0000
omega____ theta____ kappa____ phi______ omega'___ theta'___ frames
    -        2.5071   45.0000    0.0000    0.0000    0.0000 53

  6 omega  -61.00   -8.00   1.0000    8.0000
omega____ theta____ kappa____ phi______ omega'___ theta'___ frames
    -      -83.1433   45.0000  240.0000    0.0000    0.0000 53

  7 omega -117.00  -61.00   1.0000    8.0000
omega____ theta____ kappa____ phi______ omega'___ theta'___ frames
    -      -83.1433  114.0000  157.0000    0.0000    0.0000 56

  8 omega -111.00  -57.00   1.0000    8.0000
omega____ theta____ kappa____ phi______ omega'___ theta'___ frames
    -      -83.1433   45.0000  120.0000    0.0000    0.0000 54

  9 omega -116.00  -58.00   1.0000    8.0000
omega____ theta____ kappa____ phi______ omega'___ theta'___ frames
    -      -83.1433   75.0000    0.0000    0.0000    0.0000 58

 10 omega -113.00  -56.00   1.0000    8.0000
omega____ theta____ kappa____ phi______ omega'___ theta'___ frames
    -      -83.1433  105.0000   82.0000    0.0000    0.0000 57

 11 omega  -61.00   -8.00   1.0000    8.0000
omega____ theta____ kappa____ phi______ omega'___ theta'___ frames
    -      -83.1433   45.0000    0.0000    0.0000    0.0000 53

 12 omega -116.00  -58.00   1.0000    8.0000
omega____ theta____ kappa____ phi______ omega'___ theta'___ frames
    -      -83.1433   75.0000  120.0000    0.0000    0.0000 58

 13 omega -107.00  -52.00   1.0000    8.0000
omega____ theta____ kappa____ phi______ omega'___ theta'___ frames
    -      -83.1433  -66.0000  244.0000    0.0000    0.0000 55

 14 omega -158.00 -104.00   1.0000    8.0000
omega____ theta____ kappa____ phi______ omega'___ theta'___ frames
    -      -83.1433  -45.0000  240.0000    0.0000    0.0000 54

 15 omega -109.00  -56.00   1.0000    8.0000
omega____ theta____ kappa____ phi______ omega'___ theta'___ frames
    -      -83.1433  -40.0000   36.0000    0.0000    0.0000 53

 16 omega -158.00 -104.00   1.0000    8.0000
omega____ theta____ kappa____ phi______ omega'___ theta'___ frames
    -      -83.1433  -45.0000    0.0000    0.0000    0.0000 54

 17 omega -115.00  -58.00   1.0000    8.0000
omega____ theta____ kappa____ phi______ omega'___ theta'___ frames
    -      -83.1433  109.0000  206.0000    0.0000    0.0000 57

 18 omega  105.00  159.00   1.0000    8.0000
omega____ theta____ kappa____ phi______ omega'___ theta'___ frames
    -       84.3933   60.0000  -85.0000    0.0000    0.0000 54

 19 omega    7.00   65.00   1.0000    8.0000
omega____ theta____ kappa____ phi______ omega'___ theta'___ frames
    -       84.3933  -75.0000  120.0000    0.0000    0.0000 58

 20 omega   61.00  118.00   1.0000    8.0000
omega____ theta____ kappa____ phi______ omega'___ theta'___ frames
    -       84.3933  -75.0000    0.0000    0.0000    0.0000 57

 21 omega   10.00   63.00   1.0000    8.0000
omega____ theta____ kappa____ phi______ omega'___ theta'___ frames
    -       84.3933  -45.0000  240.0000    0.0000    0.0000 53

 22 omega   10.00   63.00   1.0000    8.0000
omega____ theta____ kappa____ phi______ omega'___ theta'___ frames
    -       84.3933  -45.0000  120.0000    0.0000    0.0000 53

 23 omega  105.00  162.00   1.0000    8.0000
omega____ theta____ kappa____ phi______ omega'___ theta'___ frames
    -       84.3933   75.0000  240.0000    0.0000    0.0000 57

 24 omega   59.00  112.00   1.0000    8.0000
omega____ theta____ kappa____ phi______ omega'___ theta'___ frames
    -       84.3933  -45.0000  240.0000    0.0000    0.0000 53

 25 omega   61.00  118.00   1.0000    8.0000
omega____ theta____ kappa____ phi______ omega'___ theta'___ frames
    -       84.3933  -75.0000  120.0000    0.0000    0.0000 57

 26 phi    -32.00   32.00   1.0000    8.0000
omega____ theta____ kappa____ phi______ omega'___ theta'___ frames
 -40.0000  -83.1433    0.0000     -        0.0000    0.0000 64

 27 phi   -122.00  -58.00   1.0000    8.0000
omega____ theta____ kappa____ phi______ omega'___ theta'___ frames
 -40.0000  -83.1433    0.0000     -        0.0000    0.0000 64

 28 phi     -2.00   62.00   1.0000    8.0000
omega____ theta____ kappa____ phi______ omega'___ theta'___ frames
 -40.0000  -83.1433    0.0000     -        0.0000    0.0000 64

 29 phi     58.00  122.00   1.0000    8.0000
omega____ theta____ kappa____ phi______ omega'___ theta'___ frames
 -40.0000  -83.1433    0.0000     -        0.0000    0.0000 64

 30 phi    -92.00  -28.00   1.0000    8.0000
omega____ theta____ kappa____ phi______ omega'___ theta'___ frames
 -40.0000  -83.1433    0.0000     -        0.0000    0.0000 64

 31 phi   -180.00 -118.00   1.0000    8.0000
omega____ theta____ kappa____ phi______ omega'___ theta'___ frames
 -40.0000  -83.1433    0.0000     -        0.0000    0.0000 62

 32 phi    -62.00    2.00   1.0000    8.0000
omega____ theta____ kappa____ phi______ omega'___ theta'___ frames
 -40.0000  -83.1433    0.0000     -        0.0000    0.0000 64

 33 phi     28.00   92.00   1.0000    8.0000
omega____ theta____ kappa____ phi______ omega'___ theta'___ frames
 -40.0000  -83.1433    0.0000     -        0.0000    0.0000 64

 34 phi     88.00  150.00   1.0000    8.0000
omega____ theta____ kappa____ phi______ omega'___ theta'___ frames
 -40.0000  -83.1433    0.0000     -        0.0000    0.0000 62

 35 phi    118.00  180.00   1.0000    8.0000
omega____ theta____ kappa____ phi______ omega'___ theta'___ frames
 -40.0000  -83.1433    0.0000     -        0.0000    0.0000 62

 36 phi   -150.00  -88.00   1.0000    8.0000
omega____ theta____ kappa____ phi______ omega'___ theta'___ frames
 -40.0000  -83.1433    0.0000     -        0.0000    0.0000 62

 37 omega -161.00 -103.00   1.0000    8.0000
omega____ theta____ kappa____ phi______ omega'___ theta'___ frames
    -      -83.1433  -75.0000    0.0000    0.0000    0.0000 58

 38 phi     28.00   92.00   1.0000    2.0000
omega____ theta____ kappa____ phi______ omega'___ theta'___ frames
 -40.0000   -1.2571    0.0000     -        0.0000    0.0000 64

 39 phi   -150.00  -88.00   1.0000    2.0000
omega____ theta____ kappa____ phi______ omega'___ theta'___ frames
 -40.0000   -1.2571    0.0000     -        0.0000    0.0000 62

 40 phi     28.00   92.00   1.0000    2.0000
omega____ theta____ kappa____ phi______ omega'___ theta'___ frames
  40.0000    2.5071    0.0000     -        0.0000    0.0000 64

 41 phi    -62.00    2.00   1.0000    2.0000
omega____ theta____ kappa____ phi______ omega'___ theta'___ frames
  40.0000    2.5071    0.0000     -        0.0000    0.0000 64

 42 phi     -2.00   62.00   1.0000    2.0000
omega____ theta____ kappa____ phi______ omega'___ theta'___ frames
  40.0000    2.5071    0.0000     -        0.0000    0.0000 64

 43 phi     58.00   90.00   1.0000    8.0000
omega____ theta____ kappa____ phi______ omega'___ theta'___ frames
  40.0000   84.3933    0.0000     -        0.0000    0.0000 32

;
_diffrn_measurement_device_type 'Oxford Diffraction Gemini Ultra'
_diffrn_measurement_method omega-scan
_diffrn_radiation_monochromator graphite
_diffrn_radiation_probe x-ray
_diffrn_radiation_source 'Enhance (Cu) X-ray Source'
_diffrn_radiation_type CuK\a
_diffrn_radiation_wavelength 1.54184
_diffrn_reflns_av_R_equivalents 0.0382
_diffrn_reflns_av_sigmaI/netI 0.0387
_diffrn_reflns_limit_h_max 9
_diffrn_reflns_limit_h_min -9
_diffrn_reflns_limit_k_max 12
_diffrn_reflns_limit_k_min -14
_diffrn_reflns_limit_l_max 19
_diffrn_reflns_limit_l_min -19
_diffrn_reflns_number 25899
_diffrn_reflns_reduction_process
;
;
_diffrn_reflns_theta_full 62.19
_diffrn_reflns_theta_max 62.19
_diffrn_reflns_theta_min 2.64
_diffrn_standards_decay_% 0
_diffrn_standards_number 0
_exptl_absorpt_coefficient_mu 7.82
_exptl_absorpt_correction_T_max 1.00000
_exptl_absorpt_correction_T_min 0.45793
_exptl_absorpt_correction_type multi-scan
_exptl_absorpt_process_details
;
CrysAlis RED, Oxford Diffraction Ltd.,
Version 1.171.32.5 (release 08-05-2007 CrysAlis171 .NET)
empirical absorption correction using spherical harmonics,
 implemented in SCALE3 ABSPACK scaling algorithm.
;
_exptl_crystal_colour 'pleochrome purple-red-light yellow'
_exptl_crystal_density_diffrn 1.405
_exptl_crystal_density_method 'Not Measured'
_exptl_crystal_description 'elongated prism'
_exptl_crystal_F_000 800
_exptl_crystal_size_max 0.20
_exptl_crystal_size_mid 0.06
_exptl_crystal_size_min 0.06
_refine_diff_density_max 0.996
_refine_diff_density_min -1.173
_refine_diff_density_rms 0.094
_refine_ls_extinction_method none
_refine_ls_goodness_of_fit_ref 0.975
_refine_ls_hydrogen_treatment constr
_refine_ls_matrix_type full
_refine_ls_number_parameters 362
_refine_ls_number_reflns 5682
_refine_ls_number_restraints 0
_refine_ls_restrained_S_all 0.975
_refine_ls_R_factor_all 0.0503
_refine_ls_R_factor_gt 0.0395
_refine_ls_shift/su_max 0.001
_refine_ls_shift/su_mean 0.000
_refine_ls_structure_factor_coef Fsqd
_refine_ls_weighting_details 'calc w=1/[\s^2^(Fo^2^)+(0.0728P)^2^]         where P=(Fo^2^+2Fc^2^)/3'
_refine_ls_weighting_scheme calc
_refine_ls_wR_factor_gt 0.0991
_refine_ls_wR_factor_ref 0.1024
_reflns_number_gt 4433
_reflns_number_total 5682
_reflns_threshold_expression I>2\s(I)
_cod_data_source_file ja3059606_si_002.cif
_cod_data_source_block h004
_cod_database_code 4118724

loop_
_symmetry_equiv_pos_site_id
_symmetry_equiv_pos_as_xyz
1 x,y,z
2 -x,-y,-z

loop_
_atom_site_aniso_label
_atom_site_aniso_U_11
_atom_site_aniso_U_22
_atom_site_aniso_U_33
_atom_site_aniso_U_23
_atom_site_aniso_U_13
_atom_site_aniso_U_12
Ru1 0.0184(2) 0.0198(2) 0.0163(2) -0.0038(1) 0.0019(1) -0.0037(1)
Cl1 0.0303(5) 0.0271(6) 0.0189(5) -0.0042(4) 0.0000(4) -0.0101(4)
P1 0.0202(5) 0.0213(6) 0.0155(5) -0.0025(4) 0.0017(4) -0.0047(4)
P2 0.0229(5) 0.0201(6) 0.0195(5) -0.0023(4) 0.0010(4) -0.0058(4)
O28 0.0408(17) 0.044(2) 0.0267(16) -0.0019(14) -0.0081(14) -0.0202(15)
C1 0.0193(19) 0.024(2) 0.021(2) -0.0025(17) 0.0028(16) -0.0018(16)
C2 0.031(2) 0.021(2) 0.024(2) -0.0051(17) 0.0055(17) -0.0053(17)
C3 0.041(2) 0.021(2) 0.020(2) -0.0038(17) 0.0087(18) -0.0043(18)
C4 0.038(2) 0.025(2) 0.027(2) -0.0094(18) 0.0098(19) -0.0053(19)
C5 0.039(2) 0.030(3) 0.033(2) -0.010(2) 0.011(2) -0.004(2)
C6 0.047(3) 0.022(2) 0.027(2) -0.0030(18) 0.012(2) -0.0004(19)
C7 0.054(3) 0.024(3) 0.028(2) -0.0151(19) 0.011(2) -0.003(2)
C8 0.043(3) 0.025(2) 0.031(2) -0.0065(19) 0.005(2) -0.0051(19)
C9 0.044(3) 0.030(3) 0.033(2) -0.0075(18) 0.015(2) -0.002(2)
C10 0.023(2) 0.030(2) 0.025(2) -0.0020(18) 0.0026(17) -0.0080(17)
C11 0.027(2) 0.063(3) 0.034(3) 0.009(2) -0.0005(19) -0.019(2)
C12 0.028(2) 0.040(3) 0.024(2) -0.0011(19) 0.0058(17) -0.0102(19)
C13 0.043(2) 0.023(2) 0.026(2) -0.0088(18) 0.0073(19) -0.0039(19)
C14 0.056(3) 0.033(3) 0.034(3) -0.003(2) 0.019(2) 0.005(2)
C15 0.075(4) 0.026(3) 0.042(3) -0.010(2) 0.018(3) -0.008(2)
C16 0.027(2) 0.027(2) 0.024(2) 0.0033(17) -0.0053(17) -0.0072(17)
C17 0.039(2) 0.042(3) 0.018(2) -0.0011(19) -0.0039(18) -0.016(2)
C18 0.027(2) 0.046(3) 0.043(3) 0.008(2) -0.011(2) -0.005(2)
C19 0.030(2) 0.027(2) 0.021(2) 0.0003(17) -0.0028(17) -0.0051(17)
C20 0.036(2) 0.042(3) 0.039(3) 0.002(2) -0.007(2) 0.005(2)
C21 0.054(3) 0.034(3) 0.031(2) 0.008(2) -0.010(2) -0.010(2)
C22 0.053(3) 0.029(3) 0.031(2) -0.0061(19) -0.003(2) -0.019(2)
C23 0.082(4) 0.032(3) 0.048(3) -0.015(2) 0.017(3) -0.030(3)
C24 0.061(3) 0.050(3) 0.058(3) -0.011(3) 0.007(3) -0.034(3)
C25 0.027(2) 0.032(3) 0.027(2) -0.0001(18) 0.0054(18) -0.0094(18)
C26 0.031(2) 0.035(3) 0.031(2) -0.008(2) 0.0114(19) -0.0012(19)
C27 0.025(2) 0.057(3) 0.039(3) -0.003(2) 0.004(2) -0.005(2)
C28 0.023(2) 0.023(2) 0.024(2) 0.0030(17) 0.0011(18) -0.0067(17)
Cl2 0.0494(7) 0.0635(9) 0.0379(6) -0.0164(6) -0.0001(5) -0.0079(6)
Cl3 0.0477(7) 0.0509(8) 0.0464(7) -0.0023(6) 0.0034(5) -0.0105(6)
C29 0.055(3) 0.039(3) 0.032(2) -0.003(2) -0.007(2) -0.019(2)

loop_
_atom_site_label
_atom_site_type_symbol
_atom_site_thermal_displace_type
_atom_site_fract_x
_atom_site_fract_y
_atom_site_fract_z
_atom_site_occupancy
_atom_site_U_iso_or_equiv
_atom_site_calc_flag
_atom_site_refinement_flags
Ru1 Ru Uani 0.20411(3) 0.40594(2) 0.26763(2) 1.000 0.0183(1) . .
Cl1 Cl Uani 0.34093(11) 0.44514(8) 0.37490(5) 1.000 0.0248(3) . .
P1 P Uani 0.25591(11) 0.56556(8) 0.18234(5) 1.000 0.0192(3) . .
P2 P Uani 0.13344(11) 0.25839(8) 0.36133(6) 1.000 0.0209(3) . .
O28 O Uani -0.0195(4) 0.3688(2) 0.15804(17) 1.000 0.0356(10) . .
C1 C Uani 0.3864(4) 0.3201(3) 0.2126(2) 1.000 0.0223(11) . .
C2 C Uani 0.4021(5) 0.2706(3) 0.1502(2) 1.000 0.0256(12) . .
C3 C Uani 0.5533(5) 0.2133(3) 0.1175(2) 1.000 0.0283(12) . .
C4 C Uani 0.7033(5) 0.2283(3) 0.1324(2) 1.000 0.0302(12) . .
C5 C Uani 0.8430(5) 0.1718(3) 0.1002(3) 1.000 0.0347(14) . .
C6 C Uani 0.8394(5) 0.0986(3) 0.0515(3) 1.000 0.0341(14) . .
C7 C Uani 0.6894(6) 0.0865(3) 0.0343(3) 1.000 0.0355(16) . .
C8 C Uani 0.5504(5) 0.1427(3) 0.0663(3) 1.000 0.0335(14) . .
C9 C Uani 0.9907(6) 0.0394(3) 0.0206(3) 1.000 0.0373(16) . .
C10 C Uani 0.4695(4) 0.5558(3) 0.1485(2) 1.000 0.0262(12) . .
C11 C Uani 0.5775(5) 0.5475(4) 0.2168(3) 1.000 0.0423(16) . .
C12 C Uani 0.5045(5) 0.6422(4) 0.0792(2) 1.000 0.0312(14) . .
C13 C Uani 0.1987(5) 0.6775(3) 0.2390(2) 1.000 0.0311(12) . .
C14 C Uani 0.0444(6) 0.6696(4) 0.2899(3) 1.000 0.0449(17) . .
C15 C Uani 0.1885(7) 0.7896(4) 0.1907(3) 1.000 0.0488(19) . .
C16 C Uani 0.1543(5) 0.6131(3) 0.0864(2) 1.000 0.0266(12) . .
C17 C Uani 0.2074(5) 0.5324(4) 0.0306(2) 1.000 0.0322(14) . .
C18 C Uani -0.0278(5) 0.6418(4) 0.0948(3) 1.000 0.0407(16) . .
C19 C Uani 0.2800(5) 0.1945(3) 0.4398(2) 1.000 0.0267(12) . .
C20 C Uani 0.4495(5) 0.1568(4) 0.4065(3) 1.000 0.0421(16) . .
C21 C Uani 0.2297(6) 0.1088(4) 0.5043(3) 1.000 0.0410(16) . .
C22 C Uani 0.0729(6) 0.1545(4) 0.3161(3) 1.000 0.0359(16) . .
C23 C Uani 0.2161(7) 0.0820(4) 0.2827(3) 1.000 0.0512(19) . .
C24 C Uani -0.0344(7) 0.0864(4) 0.3691(3) 1.000 0.0532(17) . .
C25 C Uani -0.0517(5) 0.3092(3) 0.4190(2) 1.000 0.0293(14) . .
C26 C Uani -0.0277(5) 0.3851(3) 0.4720(3) 1.000 0.0337(14) . .
C27 C Uani -0.1863(5) 0.3638(4) 0.3621(3) 1.000 0.0420(16) . .
C28 C Uani 0.0689(5) 0.3848(3) 0.1988(2) 1.000 0.0242(12) . .
Cl4 Cl Uiso 0.3502(2) 0.15718(16) 0.84649(11) 0.685(5) 0.0487(7) . .
Cl5 Cl Uiso 0.2811(3) 0.0408(2) 0.73002(16) 0.685(5) 0.0742(9) . .
C30 C Uiso 0.4314(11) 0.0741(8) 0.7780(6) 0.685(5) 0.050(3) . .
Cl6 Cl Uiso 0.4456(12) 0.1278(7) 0.8285(5) 0.315(5) 0.119(3) . .
Cl7 Cl Uiso 0.1943(6) 0.0741(4) 0.7511(3) 0.315(5) 0.0580(16) . .
C31 C Uiso 0.395(2) 0.0583(14) 0.7609(11) 0.315(5) 0.038(5) . .
Cl2 Cl Uani 0.34298(14) 0.31982(11) 0.61775(7) 1.000 0.0500(4) . .
Cl3 Cl Uani 0.67157(14) 0.21004(10) 0.58890(7) 1.000 0.0495(4) . .
C29 C Uani 0.5266(6) 0.3306(4) 0.5666(3) 1.000 0.0407(16) . .
H1 H Uiso 0.48540 0.31270 0.23650 1.000 0.0270 calc R
H2 H Uiso 0.30720 0.27240 0.12450 1.000 0.0310 calc R
H4 H Uiso 0.71020 0.27800 0.16520 1.000 0.0360 calc R
H5 H Uiso 0.94340 0.18360 0.11180 1.000 0.0410 calc R
H7 H Uiso 0.68230 0.03890 -0.00020 1.000 0.0430 calc R
H8 H Uiso 0.45000 0.13270 0.05310 1.000 0.0400 calc R
H9 H Uiso 1.08560 0.05960 0.03110 1.000 0.0450 calc R
H10 H Uiso 0.50340 0.48680 0.12850 1.000 0.0320 calc R
H11A H Uiso 0.56070 0.61700 0.23350 1.000 0.0500 calc R
H11B H Uiso 0.68970 0.52600 0.19900 1.000 0.0500 calc R
H11C H Uiso 0.55160 0.49440 0.26200 1.000 0.0500 calc R
H12A H Uiso 0.62000 0.63050 0.06680 1.000 0.0370 calc R
H12B H Uiso 0.46680 0.71240 0.09440 1.000 0.0370 calc R
H12C H Uiso 0.44900 0.63900 0.03220 1.000 0.0370 calc R
H13 H Uiso 0.28500 0.66660 0.27750 1.000 0.0370 calc R
H14A H Uiso -0.04610 0.68540 0.25490 1.000 0.0540 calc R
H14B H Uiso 0.02630 0.72110 0.32620 1.000 0.0540 calc R
H14C H Uiso 0.05430 0.59730 0.32100 1.000 0.0540 calc R
H15A H Uiso 0.16090 0.84160 0.22660 1.000 0.0590 calc R
H15B H Uiso 0.10580 0.80430 0.15130 1.000 0.0590 calc R
H15C H Uiso 0.29200 0.79490 0.16310 1.000 0.0590 calc R
H16 H Uiso 0.19050 0.67970 0.06010 1.000 0.0320 calc R
H17A H Uiso 0.16870 0.56440 -0.02280 1.000 0.0390 calc R
H17B H Uiso 0.16300 0.46900 0.05110 1.000 0.0390 calc R
H17C H Uiso 0.32460 0.51210 0.02780 1.000 0.0390 calc R
H18A H Uiso -0.06800 0.57890 0.12180 1.000 0.0490 calc R
H18B H Uiso -0.07210 0.66620 0.04170 1.000 0.0490 calc R
H18C H Uiso -0.06050 0.69890 0.12630 1.000 0.0490 calc R
H19 H Uiso 0.28760 0.25300 0.46840 1.000 0.0320 calc R
H20A H Uiso 0.45250 0.09610 0.38010 1.000 0.0500 calc R
H20B H Uiso 0.52360 0.13510 0.45020 1.000 0.0500 calc R
H20C H Uiso 0.48130 0.21510 0.36770 1.000 0.0500 calc R
H21A H Uiso 0.30240 0.09180 0.54850 1.000 0.0490 calc R
H21B H Uiso 0.23410 0.04450 0.48200 1.000 0.0490 calc R
H21C H Uiso 0.12020 0.13480 0.52410 1.000 0.0490 calc R
H22 H Uiso 0.00860 0.19390 0.26920 1.000 0.0430 calc R
H23A H Uiso 0.17940 0.04180 0.24770 1.000 0.0620 calc R
H23B H Uiso 0.27300 0.03220 0.32680 1.000 0.0620 calc R
H23C H Uiso 0.28830 0.12510 0.25220 1.000 0.0620 calc R
H24A H Uiso 0.02250 0.04680 0.41680 1.000 0.0640 calc R
H24B H Uiso -0.06070 0.03620 0.33910 1.000 0.0640 calc R
H24C H Uiso -0.13320 0.13300 0.38520 1.000 0.0640 calc R
H25 H Uiso -0.08540 0.24670 0.45420 1.000 0.0350 calc R
H26A H Uiso -0.13010 0.41250 0.49850 1.000 0.0410 calc R
H26B H Uiso 0.01280 0.44480 0.43930 1.000 0.0410 calc R
H26C H Uiso 0.04960 0.34700 0.51240 1.000 0.0410 calc R
H27A H Uiso -0.15730 0.42660 0.32780 1.000 0.0500 calc R
H27B H Uiso -0.28540 0.38590 0.39320 1.000 0.0500 calc R
H27C H Uiso -0.20250 0.31390 0.32900 1.000 0.0500 calc R
H30A H Uiso 0.49940 0.00800 0.80620 0.685(5) 0.0600 calc .
H30B H Uiso 0.50000 0.11050 0.73750 0.685(5) 0.0600 calc .
H31A H Uiso 0.44440 0.08150 0.70800 0.315(5) 0.0450 calc .
H31B H Uiso 0.44070 -0.01860 0.77790 0.315(5) 0.0450 calc .
H29A H Uiso 0.56580 0.38940 0.58190 1.000 0.0490 calc R
H29B H Uiso 0.51090 0.34800 0.50830 1.000 0.0490 calc R

loop_
_atom_type_symbol
_atom_type_description
_atom_type_scat_dispersion_real
_atom_type_scat_dispersion_imag
_atom_type_scat_source
Ru Ru 0.0552 3.2960 'International Tables Vol C Tables 4.2.6.8 and 6.1.1.4'
P P 0.2955 0.4335 'International Tables Vol C Tables 4.2.6.8 and 6.1.1.4'
O O 0.0492 0.0322 'International Tables Vol C Tables 4.2.6.8 and 6.1.1.4'
Cl Cl 0.3639 0.7018 'International Tables Vol C Tables 4.2.6.8 and 6.1.1.4'
H H 0.0000 0.0000 'International Tables Vol C Tables 4.2.6.8 and 6.1.1.4'
C C 0.0181 0.0091 'International Tables Vol C Tables 4.2.6.8 and 6.1.1.4'

loop_
_geom_angle_atom_site_label_1
_geom_angle_atom_site_label_2
_geom_angle_atom_site_label_3
_geom_angle
_geom_angle_site_symmetry_1
_geom_angle_site_symmetry_3
_geom_angle_publ_flag
Cl1 Ru1 P1 89.65(3) . . yes
Cl1 Ru1 P2 88.05(3) . . yes
Cl1 Ru1 C1 100.86(10) . . yes
Cl1 Ru1 C28 169.37(13) . . yes
P1 Ru1 P2 173.93(4) . . yes
P1 Ru1 C1 89.45(11) . . yes
P1 Ru1 C28 93.18(12) . . yes
P2 Ru1 C1 96.50(11) . . yes
P2 Ru1 C28 88.10(12) . . yes
C1 Ru1 C28 89.42(16) . . yes
Ru1 P1 C10 113.48(12) . . yes
Ru1 P1 C13 108.44(12) . . yes
Ru1 P1 C16 118.99(13) . . yes
C10 P1 C13 107.65(18) . . yes
C10 P1 C16 101.56(17) . . yes
C13 P1 C16 105.97(17) . . yes
Ru1 P2 C19 115.24(13) . . yes
Ru1 P2 C22 115.51(16) . . yes
Ru1 P2 C25 108.51(12) . . yes
C19 P2 C22 110.3(2) . . yes
C19 P2 C25 103.59(17) . . yes
C22 P2 C25 102.2(2) . . yes
Ru1 C1 C2 135.0(3) . . yes
C1 C2 C3 125.8(4) . . no
C2 C3 C4 123.5(3) . . no
C2 C3 C8 119.8(4) . . no
C4 C3 C8 116.7(4) . . no
C3 C4 C5 121.3(4) . . no
C4 C5 C6 121.7(4) . . no
C5 C6 C7 117.1(4) . . no
C5 C6 C9 119.4(4) . . no
C7 C6 C9 123.6(4) . . no
C6 C7 C8 121.3(4) . . no
C3 C8 C7 121.9(4) . . no
C6 C9 C9 127.1(5) . 2_755 no
P1 C10 C11 112.5(3) . . yes
P1 C10 C12 116.0(3) . . yes
C11 C10 C12 109.7(3) . . no
P1 C13 C14 110.6(3) . . yes
P1 C13 C15 116.6(3) . . yes
C14 C13 C15 110.9(4) . . no
P1 C16 C17 110.8(3) . . yes
P1 C16 C18 114.6(3) . . yes
C17 C16 C18 110.3(4) . . no
P2 C19 C20 113.6(3) . . yes
P2 C19 C21 116.0(3) . . yes
C20 C19 C21 111.3(4) . . no
P2 C22 C23 112.0(4) . . yes
P2 C22 C24 116.5(4) . . yes
C23 C22 C24 109.5(4) . . no
P2 C25 C26 113.0(3) . . yes
P2 C25 C27 110.0(3) . . yes
C26 C25 C27 110.0(4) . . no
Ru1 C28 O28 177.0(3) . . yes
Ru1 C1 H1 112.00 . . no
C2 C1 H1 113.00 . . no
C1 C2 H2 117.00 . . no
C3 C2 H2 117.00 . . no
C3 C4 H4 119.00 . . no
C5 C4 H4 119.00 . . no
C4 C5 H5 119.00 . . no
C6 C5 H5 119.00 . . no
C6 C7 H7 119.00 . . no
C8 C7 H7 119.00 . . no
C3 C8 H8 119.00 . . no
C7 C8 H8 119.00 . . no
C6 C9 H9 117.00 . . no
C9 C9 H9 116.00 2_755 . no
P1 C10 H10 106.00 . . no
C11 C10 H10 106.00 . . no
C12 C10 H10 106.00 . . no
C10 C11 H11A 109.00 . . no
C10 C11 H11B 110.00 . . no
C10 C11 H11C 110.00 . . no
H11A C11 H11B 109.00 . . no
H11A C11 H11C 109.00 . . no
H11B C11 H11C 110.00 . . no
C10 C12 H12A 109.00 . . no
C10 C12 H12B 109.00 . . no
C10 C12 H12C 109.00 . . no
H12A C12 H12B 109.00 . . no
H12A C12 H12C 110.00 . . no
H12B C12 H12C 109.00 . . no
P1 C13 H13 106.00 . . no
C14 C13 H13 106.00 . . no
C15 C13 H13 106.00 . . no
C13 C14 H14A 109.00 . . no
C13 C14 H14B 109.00 . . no
C13 C14 H14C 109.00 . . no
H14A C14 H14B 109.00 . . no
H14A C14 H14C 109.00 . . no
H14B C14 H14C 110.00 . . no
C13 C15 H15A 109.00 . . no
C13 C15 H15B 109.00 . . no
C13 C15 H15C 109.00 . . no
H15A C15 H15B 109.00 . . no
H15A C15 H15C 109.00 . . no
H15B C15 H15C 109.00 . . no
P1 C16 H16 107.00 . . no
C17 C16 H16 107.00 . . no
C18 C16 H16 107.00 . . no
C16 C17 H17A 109.00 . . no
C16 C17 H17B 109.00 . . no
C16 C17 H17C 109.00 . . no
H17A C17 H17B 109.00 . . no
H17A C17 H17C 110.00 . . no
H17B C17 H17C 110.00 . . no
C16 C18 H18A 109.00 . . no
C16 C18 H18B 109.00 . . no
C16 C18 H18C 109.00 . . no
H18A C18 H18B 109.00 . . no
H18A C18 H18C 109.00 . . no
H18B C18 H18C 109.00 . . no
P2 C19 H19 105.00 . . no
C20 C19 H19 105.00 . . no
C21 C19 H19 105.00 . . no
C19 C20 H20A 109.00 . . no
C19 C20 H20B 109.00 . . no
C19 C20 H20C 109.00 . . no
H20A C20 H20B 110.00 . . no
H20A C20 H20C 109.00 . . no
H20B C20 H20C 109.00 . . no
C19 C21 H21A 109.00 . . no
C19 C21 H21B 110.00 . . no
C19 C21 H21C 110.00 . . no
H21A C21 H21B 109.00 . . no
H21A C21 H21C 109.00 . . no
H21B C21 H21C 109.00 . . no
P2 C22 H22 106.00 . . no
C23 C22 H22 106.00 . . no
C24 C22 H22 106.00 . . no
C22 C23 H23A 109.00 . . no
C22 C23 H23B 109.00 . . no
C22 C23 H23C 109.00 . . no
H23A C23 H23B 109.00 . . no
H23A C23 H23C 110.00 . . no
H23B C23 H23C 109.00 . . no
C22 C24 H24A 109.00 . . no
C22 C24 H24B 109.00 . . no
C22 C24 H24C 109.00 . . no
H24A C24 H24B 110.00 . . no
H24A C24 H24C 109.00 . . no
H24B C24 H24C 109.00 . . no
P2 C25 H25 108.00 . . no
C26 C25 H25 108.00 . . no
C27 C25 H25 108.00 . . no
C25 C26 H26A 109.00 . . no
C25 C26 H26B 110.00 . . no
C25 C26 H26C 109.00 . . no
H26A C26 H26B 109.00 . . no
H26A C26 H26C 109.00 . . no
H26B C26 H26C 109.00 . . no
C25 C27 H27A 109.00 . . no
C25 C27 H27B 109.00 . . no
C25 C27 H27C 109.00 . . no
H27A C27 H27B 109.00 . . no
H27A C27 H27C 110.00 . . no
H27B C27 H27C 109.00 . . no
Cl4 C30 Cl5 111.5(5) . . yes
Cl6 C31 Cl7 114.7(11) . . yes
Cl4 C30 H30A 109.00 . . no
Cl4 C30 H30B 109.00 . . no
Cl5 C30 H30A 109.00 . . no
Cl5 C30 H30B 109.00 . . no
H30A C30 H30B 108.00 . . no
Cl6 C31 H31A 109.00 . . no
Cl6 C31 H31B 109.00 . . no
Cl7 C31 H31A 108.00 . . no
Cl7 C31 H31B 108.00 . . no
H31A C31 H31B 108.00 . . no
Cl2 C29 Cl3 111.2(3) . . yes
Cl2 C29 H29A 109.00 . . no
Cl2 C29 H29B 109.00 . . no
Cl3 C29 H29A 109.00 . . no
Cl3 C29 H29B 109.00 . . no
H29A C29 H29B 108.00 . . no

loop_
_geom_bond_atom_site_label_1
_geom_bond_atom_site_label_2
_geom_bond_distance
_geom_bond_site_symmetry_2
_geom_bond_publ_flag
Ru1 Cl1 2.4466(10) . yes
Ru1 P1 2.4087(10) . yes
Ru1 P2 2.4109(11) . yes
Ru1 C1 1.991(4) . yes
Ru1 C28 1.816(4) . yes
Cl4 C30 1.746(10) . yes
Cl5 C30 1.757(10) . yes
Cl6 C31 1.74(2) . yes
Cl7 C31 1.706(18) . yes
Cl2 C29 1.755(5) . yes
Cl3 C29 1.775(5) . yes
P1 C16 1.854(4) . yes
P1 C13 1.862(4) . yes
P1 C10 1.858(4) . yes
P2 C25 1.858(4) . yes
P2 C22 1.870(5) . yes
P2 C19 1.859(4) . yes
O28 C28 1.148(5) . yes
C1 C2 1.332(5) . no
C2 C3 1.470(6) . no
C3 C4 1.394(6) . no
C3 C8 1.394(6) . no
C4 C5 1.391(6) . no
C5 C6 1.390(6) . no
C6 C7 1.392(7) . no
C6 C9 1.468(6) . no
C7 C8 1.384(6) . no
C9 C9 1.330(6) 2_755 no
C10 C11 1.523(6) . no
C10 C12 1.530(5) . no
C13 C14 1.533(7) . no
C13 C15 1.524(6) . no
C16 C18 1.524(6) . no
C16 C17 1.526(6) . no
C19 C21 1.521(6) . no
C19 C20 1.526(6) . no
C22 C23 1.518(8) . no
C22 C24 1.540(8) . no
C25 C27 1.530(6) . no
C25 C26 1.521(6) . no
C1 H1 0.9500 . no
C2 H2 0.9500 . no
C4 H4 0.9500 . no
C5 H5 0.9500 . no
C7 H7 0.9500 . no
C8 H8 0.9500 . no
C9 H9 0.9500 . no
C10 H10 1.0000 . no
C11 H11A 0.9800 . no
C11 H11B 0.9800 . no
C11 H11C 0.9800 . no
C12 H12C 0.9800 . no
C12 H12B 0.9800 . no
C12 H12A 0.9800 . no
C13 H13 1.0000 . no
C14 H14B 0.9800 . no
C14 H14C 0.9800 . no
C14 H14A 0.9800 . no
C15 H15C 0.9800 . no
C15 H15B 0.9800 . no
C15 H15A 0.9800 . no
C16 H16 1.0000 . no
C17 H17C 0.9800 . no
C17 H17B 0.9800 . no
C17 H17A 0.9800 . no
C18 H18A 0.9800 . no
C18 H18C 0.9800 . no
C18 H18B 0.9800 . no
C19 H19 1.0000 . no
C20 H20C 0.9800 . no
C20 H20B 0.9800 . no
C20 H20A 0.9800 . no
C21 H21A 0.9800 . no
C21 H21B 0.9800 . no
C21 H21C 0.9800 . no
C22 H22 1.0000 . no
C23 H23C 0.9800 . no
C23 H23B 0.9800 . no
C23 H23A 0.9800 . no
C24 H24A 0.9800 . no
C24 H24B 0.9800 . no
C24 H24C 0.9800 . no
C25 H25 1.0000 . no
C26 H26C 0.9800 . no
C26 H26B 0.9800 . no
C26 H26A 0.9800 . no
C27 H27B 0.9800 . no
C27 H27C 0.9800 . no
C27 H27A 0.9800 . no
C30 H30A 0.9900 . no
C30 H30B 0.9900 . no
C31 H31B 0.9900 . no
C31 H31A 0.9900 . no
C29 H29A 0.9900 . no
C29 H29B 0.9900 . no

loop_
_geom_contact_atom_site_label_1
_geom_contact_atom_site_label_2
_geom_contact_distance
_geom_contact_site_symmetry_2
_geom_contact_publ_flag
Ru1 H11C 3.4200 . no
Ru1 H14C 2.8300 . no
Ru1 H17B 3.6600 . no
Ru1 H18A 3.6400 . no
Ru1 H20C 3.3500 . no
Ru1 H23C 3.6400 . no
Ru1 H26B 3.3100 . no
Ru1 H27A 3.1500 . no
Cl1 P1 3.4229(12) . no
Cl1 P2 3.3760(14) . no
Cl1 C1 3.433(4) . no
Cl1 C11 3.476(5) . no
Cl1 C13 3.494(4) . no
Cl1 C14 3.584(5) . no
Cl1 C19 3.391(4) . no
Cl1 C20 3.620(5) . no
Cl1 C26 3.616(5) . no
Cl2 C14 3.541(5) 2_566 no
Cl4 C7 3.502(5) 2_656 no
Cl4 C18 3.588(5) 2_566 no
Cl4 C12 3.612(5) 2_666 no
Cl6 C15 3.509(12) 2_666 no
Cl6 C7 3.623(10) 2_656 no
Cl6 C8 3.638(10) 2_656 no
Cl7 C15 3.531(8) 2_566 no
Cl7 C14 3.492(7) 2_566 no
Cl1 H26B 2.9300 . no
Cl1 H29B 2.7500 . no
Cl1 H20C 3.0000 . no
Cl1 H14C 2.8900 . no
Cl1 H13 3.0100 . no
Cl1 H29A 2.7100 2_666 no
Cl1 H19 2.8100 . no
Cl1 H11C 2.6200 . no
Cl2 H19 2.9600 . no
Cl2 H11A 3.0500 2_666 no
Cl2 H26C 3.1300 . no
Cl3 H13 3.1300 2_666 no
Cl3 H30B 3.0400 . no
Cl3 H25 3.0100 1_655 no
Cl4 H12B 2.9200 2_666 no
Cl4 H18C 2.8300 2_566 no
Cl5 H21A 3.0400 . no
Cl5 H24B 2.7700 2_556 no
Cl6 H12B 2.9300 2_666 no
Cl6 H15C 2.6900 2_666 no
Cl7 H14A 3.1000 2_566 no
Cl7 H14B 3.0500 2_566 no
Cl7 H15A 3.0200 2_566 no
Cl7 H24B 2.7700 2_556 no
P1 C28 3.096(4) . no
P1 C1 3.111(4) . no
P1 Cl1 3.4229(12) . no
P2 C28 2.970(4) . no
P2 Cl1 3.3760(14) . no
P2 C1 3.296(4) . no
O28 C4 3.412(5) 1_455 no
O28 C5 3.395(5) 1_455 no
O28 H17B 2.6500 . no
O28 H18A 2.6400 . no
O28 H22 2.6500 . no
O28 H5 2.7800 1_455 no
O28 H17A 2.6400 2_565 no
O28 H4 2.8100 1_455 no
O28 H2 2.8600 . no
C1 Cl1 3.433(4) . no
C1 P2 3.296(4) . no
C1 P1 3.111(4) . no
C1 C28 2.681(6) . no
C1 C10 3.277(5) . no
C1 C20 3.588(6) . no
C2 C23 3.568(7) . no
C3 C12 3.537(5) 2_665 no
C4 O28 3.412(5) 1_655 no
C5 O28 3.395(5) 1_655 no
C7 Cl4 3.502(5) 2_656 no
C7 Cl6 3.623(10) 2_656 no
C8 C30 3.477(11) 2_656 no
C8 Cl6 3.638(10) 2_656 no
C8 C31 3.539(19) 2_656 no
C8 C12 3.348(6) 2_665 no
C11 C27 3.523(7) 1_655 no
C11 Cl1 3.476(5) . no
C12 Cl4 3.612(5) 2_666 no
C12 C3 3.537(5) 2_665 no
C12 C8 3.348(6) 2_665 no
C12 C17 3.418(6) . no
C12 C15 3.592(7) . no
C14 Cl1 3.584(5) . no
C14 C18 3.540(7) . no
C14 Cl7 3.492(7) 2_566 no
C14 Cl2 3.541(5) 2_566 no
C15 Cl6 3.509(12) 2_666 no
C15 C12 3.592(7) . no
C15 Cl7 3.531(8) 2_566 no
C17 C28 3.419(5) . no
C17 C12 3.418(6) . no
C18 Cl4 3.588(5) 2_566 no
C18 C28 3.440(6) . no
C18 C14 3.540(7) . no
C20 Cl1 3.620(5) . no
C20 C23 3.437(7) . no
C20 C1 3.588(6) . no
C21 C24 3.461(8) . no
C23 C30 3.453(12) 2_656 no
C23 C2 3.568(7) . no
C23 C20 3.437(7) . no
C23 C31 3.525(19) 2_656 no
C24 C21 3.461(8) . no
C24 C27 3.552(7) . no
C26 C26 3.462(6) 2_566 no
C26 Cl1 3.616(5) . no
C27 C11 3.523(7) 1_455 no
C27 C28 3.403(6) . no
C27 C24 3.552(7) . no
C28 C18 3.440(6) . no
C28 C27 3.403(6) . no
C28 C17 3.419(5) . no
C28 C2 3.043(6) . no
C28 C16 3.413(5) . no
C28 P2 2.970(4) . no
C28 C1 2.681(6) . no
C28 C22 3.273(6) . no
C28 P1 3.096(4) . no
C30 C8 3.477(11) 2_656 no
C30 C23 3.453(12) 2_656 no
C31 C8 3.539(19) 2_656 no
C31 C23 3.525(19) 2_656 no
C1 H10 2.7100 . no
C1 H4 2.7900 . no
C1 H20C 2.8300 . no
C1 H23C 2.8000 . no
C2 H23C 2.6200 . no
C2 H10 3.0800 . no
C3 H12C 2.8900 2_665 no
C3 H30A 3.0500 2_656 no
C3 H31B 2.8100 2_656 no
C4 H1 2.6700 . no
C5 H16 3.0300 2_665 no
C7 H9 2.7300 2_755 no
C8 H30A 2.7100 2_656 no
C8 H12B 3.0100 2_665 no
C8 H31B 2.8300 2_656 no
C8 H12C 3.0200 2_665 no
C9 H7 2.7800 2_755 no
C10 H17C 2.7100 . no
C11 H27A 3.0400 1_655 no
C11 H13 2.8700 . no
C12 H17C 2.8300 . no
C12 H16 2.6600 . no
C12 H17C 3.0300 2_665 no
C12 H15C 2.9000 . no
C13 H11A 3.0300 . no
C13 H18C 2.9900 . no
C14 H18C 2.9400 . no
C15 H18C 3.0300 . no
C15 H16 2.8700 . no
C15 H12B 2.8900 . no
C16 H12C 2.6900 . no
C16 H15B 2.8600 . no
C17 H10 3.0400 . no
C17 H12C 2.7500 . no
C17 H12A 3.0100 2_665 no
C18 H15B 2.9700 . no
C18 H14A 2.8800 . no
C19 H26C 2.8600 . no
C20 H23B 3.0200 . no
C21 H25 2.9800 . no
C21 H24A 2.7600 . no
C22 H27C 2.8100 . no
C23 H30A 2.9000 2_656 no
C23 H31B 3.0300 2_656 no
C23 H20A 2.7900 . no
C24 H27C 2.9800 . no
C24 H25 2.7100 . no
C24 H21B 3.0200 . no
C25 H21C 2.8200 . no
C25 H24C 2.7200 . no
C26 H19 2.8700 . no
C26 H26B 2.9500 2_566 no
C27 H22 3.0800 . no
C27 H11C 2.9500 1_455 no
C27 H24C 2.9000 . no
C28 H18A 2.6800 . no
C28 H22 2.6900 . no
C28 H17B 2.6800 . no
C28 H27A 2.8600 . no
C28 H2 2.6300 . no
H1 H20C 2.3600 . no
H1 H4 2.2000 . no
H1 C4 2.6700 . no
H2 C28 2.6300 . no
H2 O28 2.8600 . no
H2 H8 2.4400 . no
H4 C1 2.7900 . no
H4 H1 2.2000 . no
H4 O28 2.8100 1_655 no
H5 O28 2.7800 1_655 no
H5 H9 2.3900 . no
H7 C9 2.7800 2_755 no
H7 H9 2.2000 2_755 no
H8 H2 2.4400 . no
H9 C7 2.7300 2_755 no
H9 H5 2.3900 . no
H9 H7 2.2000 2_755 no
H10 H17C 2.3300 . no
H10 C2 3.0800 . no
H10 C17 3.0400 . no
H10 C1 2.7100 . no
H11A H13 2.4000 . no
H11A H12B 2.5600 . no
H11A C13 3.0300 . no
H11A Cl2 3.0500 2_666 no
H11B H12A 2.4500 . no
H11B H18A 2.5200 1_655 no
H11C C27 2.9500 1_655 no
H11C Ru1 3.4200 . no
H11C Cl1 2.6200 . no
H12A C17 3.0100 2_665 no
H12A H11B 2.4500 . no
H12B H11A 2.5600 . no
H12B Cl6 2.9300 2_666 no
H12B C8 3.0100 2_665 no
H12B H15C 2.0600 . no
H12B Cl4 2.9200 2_666 no
H12B C15 2.8900 . no
H12C H17C 2.1800 . no
H12C C8 3.0200 2_665 no
H12C C17 2.7500 . no
H12C C16 2.6900 . no
H12C C3 2.8900 2_665 no
H12C H16 2.2000 . no
H13 Cl1 3.0100 . no
H13 C11 2.8700 . no
H13 H11A 2.4000 . no
H13 Cl3 3.1300 2_666 no
H14A Cl7 3.1000 2_566 no
H14A H18C 2.1800 . no
H14A H15B 2.5900 . no
H14A C18 2.8800 . no
H14B Cl7 3.0500 2_566 no
H14B H15A 2.4800 . no
H14C Cl1 2.8900 . no
H14C Ru1 2.8300 . no
H15A Cl7 3.0200 2_566 no
H15A H14B 2.4800 . no
H15B H16 2.4200 . no
H15B H18C 2.3100 . no
H15B H14A 2.5900 . no
H15B C18 2.9700 . no
H15B C16 2.8600 . no
H15C H12B 2.0600 . no
H15C C12 2.9000 . no
H15C Cl6 2.6900 2_666 no
H16 H12C 2.2000 . no
H16 H15B 2.4200 . no
H16 C15 2.8700 . no
H16 C5 3.0300 2_665 no
H16 C12 2.6600 . no
H17A O28 2.6400 2_565 no
H17A H18B 2.4900 . no
H17B C28 2.6800 . no
H17B Ru1 3.6600 . no
H17B H18A 2.5400 . no
H17B O28 2.6500 . no
H17C C12 2.8300 . no
H17C H10 2.3300 . no
H17C H12C 2.1800 . no
H17C C12 3.0300 2_665 no
H17C C10 2.7100 . no
H18A H11B 2.5200 1_455 no
H18A H17B 2.5400 . no
H18A C28 2.6800 . no
H18A Ru1 3.6400 . no
H18A O28 2.6400 . no
H18B H17A 2.4900 . no
H18C C14 2.9400 . no
H18C C13 2.9900 . no
H18C Cl4 2.8300 2_566 no
H18C H14A 2.1800 . no
H18C H15B 2.3100 . no
H18C C15 3.0300 . no
H19 Cl2 2.9600 . no
H19 H26C 2.2900 . no
H19 Cl1 2.8100 . no
H19 C26 2.8700 . no
H20A H23B 2.2400 . no
H20A H21B 2.5600 . no
H20A C23 2.7900 . no
H20B H21A 2.5100 . no
H20C Cl1 3.0000 . no
H20C C1 2.8300 . no
H20C Ru1 3.3500 . no
H20C H1 2.3600 . no
H21A H20B 2.5100 . no
H21A Cl5 3.0400 . no
H21B H20A 2.5600 . no
H21B C24 3.0200 . no
H21B H24A 2.2000 . no
H21C H25 2.2800 . no
H21C C25 2.8200 . no
H22 H27C 2.4100 . no
H22 C28 2.6900 . no
H22 C27 3.0800 . no
H22 O28 2.6500 . no
H23A H24B 2.4800 . no
H23B H24A 2.5300 . no
H23B C20 3.0200 . no
H23B H20A 2.2400 . no
H23C H30A 2.5100 2_656 no
H23C H31B 2.5000 2_656 no
H23C C2 2.6200 . no
H23C Ru1 3.6400 . no
H23C C1 2.8000 . no
H24A H23B 2.5300 . no
H24A H21B 2.2000 . no
H24A C21 2.7600 . no
H24B H23A 2.4800 . no
H24B Cl7 2.7700 2_556 no
H24B Cl5 2.7700 2_556 no
H24C H27C 2.3400 . no
H24C C25 2.7200 . no
H24C H25 2.1900 . no
H24C C27 2.9000 . no
H25 H24C 2.1900 . no
H25 Cl3 3.0100 1_455 no
H25 C24 2.7100 . no
H25 H21C 2.2800 . no
H25 C21 2.9800 . no
H26A H27B 2.4400 . no
H26B Ru1 3.3100 . no
H26B C26 2.9500 2_566 no
H26B Cl1 2.9300 . no
H26B H27A 2.5700 . no
H26C C19 2.8600 . no
H26C H19 2.2900 . no
H26C Cl2 3.1300 . no
H27A C11 3.0400 1_455 no
H27A Ru1 3.1500 . no
H27A H26B 2.5700 . no
H27A C28 2.8600 . no
H27B H26A 2.4400 . no
H27B H29B 2.5700 1_455 no
H27C H24C 2.3400 . no
H27C C24 2.9800 . no
H27C H22 2.4100 . no
H27C C22 2.8100 . no
H29A Cl1 2.7100 2_666 no
H29B Cl1 2.7500 . no
H29B H27B 2.5700 1_655 no
H30A C8 2.7100 2_656 no
H30A C23 2.9000 2_656 no
H30A C3 3.0500 2_656 no
H30A H23C 2.5100 2_656 no
H30B Cl3 3.0400 . no
H31B C3 2.8100 2_656 no
H31B C8 2.8300 2_656 no
H31B C23 3.0300 2_656 no
H31B H23C 2.5000 2_656 no

loop_
_geom_hbond_atom_site_label_D
_geom_hbond_atom_site_label_H
_geom_hbond_atom_site_label_A
_geom_hbond_distance_DH
_geom_hbond_distance_HA
_geom_hbond_distance_DA
_geom_hbond_angle_DHA
_geom_hbond_site_symmetry_A
_geom_hbond_publ_flag
C11 H11C Cl1 0.9800 2.6200 3.476(5) 147.00 . yes
C18 H18C Cl4 0.9800 2.8300 3.588(5) 135.00 2_566 yes
C19 H19 Cl1 1.0000 2.8100 3.391(4) 117.00 . yes
C24 H24B Cl5 0.9800 2.7700 3.655(6) 151.00 2_556 yes
C29 H29A Cl1 0.9900 2.7100 3.699(5) 177.00 2_666 yes
C29 H29B Cl1 0.9900 2.7500 3.663(5) 154.00 . yes

loop_
_geom_torsion_atom_site_label_1
_geom_torsion_atom_site_label_2
_geom_torsion_atom_site_label_3
_geom_torsion_atom_site_label_4
_geom_torsion
_geom_torsion_site_symmetry_3
_geom_torsion_site_symmetry_4
_geom_torsion_publ_flag
Cl1 Ru1 P1 C10 71.65(13) . . no
C1 Ru1 P1 C10 -29.22(16) . . no
C28 Ru1 P1 C10 -118.60(18) . . no
Cl1 Ru1 P1 C13 -47.90(15) . . no
C1 Ru1 P1 C13 -148.77(18) . . no
C28 Ru1 P1 C13 121.85(19) . . no
Cl1 Ru1 P1 C16 -168.99(15) . . no
C1 Ru1 P1 C16 90.15(18) . . no
C28 Ru1 P1 C16 0.8(2) . . no
Cl1 Ru1 P2 C19 -31.04(14) . . no
C1 Ru1 P2 C19 69.68(17) . . no
C28 Ru1 P2 C19 158.87(19) . . no
Cl1 Ru1 P2 C22 -161.49(19) . . no
C1 Ru1 P2 C22 -60.8(2) . . no
C28 Ru1 P2 C22 28.4(2) . . no
Cl1 Ru1 P2 C25 84.55(13) . . no
C1 Ru1 P2 C25 -174.74(17) . . no
C28 Ru1 P2 C25 -85.55(18) . . no
Cl1 Ru1 C1 C2 178.8(4) . . no
P1 Ru1 C1 C2 -91.7(4) . . no
P2 Ru1 C1 C2 89.6(4) . . no
C28 Ru1 C1 C2 1.5(4) . . no
Ru1 P1 C16 C18 61.4(3) . . no
C10 P1 C16 C18 -173.3(3) . . no
C13 P1 C16 C18 -60.9(3) . . no
C16 P1 C10 C11 164.3(3) . . no
Ru1 P1 C10 C12 165.8(2) . . no
C13 P1 C10 C12 -74.2(3) . . no
C16 P1 C10 C12 36.9(3) . . no
Ru1 P1 C13 C14 -39.5(3) . . no
C10 P1 C13 C14 -162.7(3) . . no
C16 P1 C13 C14 89.3(3) . . no
Ru1 P1 C13 C15 -167.4(3) . . no
C10 P1 C13 C15 69.5(4) . . no
C16 P1 C13 C15 -38.6(4) . . no
Ru1 P1 C16 C17 -64.1(3) . . no
C10 P1 C16 C17 61.2(3) . . no
C13 P1 C16 C17 173.6(3) . . no
Ru1 P1 C10 C11 -66.8(3) . . no
C13 P1 C10 C11 53.2(3) . . no
Ru1 P2 C19 C20 -55.2(3) . . no
C22 P2 C19 C20 77.8(4) . . no
C25 P2 C19 C20 -173.6(3) . . no
Ru1 P2 C19 C21 174.0(3) . . no
C22 P2 C19 C21 -53.0(4) . . no
C25 P2 C19 C21 55.7(3) . . no
Ru1 P2 C22 C23 76.7(4) . . no
C19 P2 C22 C23 -56.1(4) . . no
C25 P2 C22 C23 -165.7(3) . . no
Ru1 P2 C22 C24 -156.1(3) . . no
C19 P2 C22 C24 71.1(4) . . no
C25 P2 C22 C24 -38.6(4) . . no
Ru1 P2 C25 C26 -65.7(3) . . no
Ru1 P2 C25 C27 57.7(3) . . no
C19 P2 C25 C26 57.2(3) . . no
C22 P2 C25 C26 171.8(3) . . no
C19 P2 C25 C27 -179.4(3) . . no
C22 P2 C25 C27 -64.8(3) . . no
Ru1 C1 C2 C3 177.8(3) . . no
C1 C2 C3 C4 -19.0(6) . . no
C1 C2 C3 C8 163.5(4) . . no
C2 C3 C4 C5 179.8(4) . . no
C4 C3 C8 C7 2.7(6) . . no
C2 C3 C8 C7 -179.7(4) . . no
C8 C3 C4 C5 -2.7(6) . . no
C3 C4 C5 C6 0.4(6) . . no
C4 C5 C6 C7 1.9(7) . . no
C4 C5 C6 C9 -178.6(4) . . no
C5 C6 C7 C8 -1.9(7) . . no
C9 C6 C7 C8 178.7(4) . . no
C7 C6 C9 C9 -6.8(8) . 2_755 no
C5 C6 C9 C9 173.7(5) . 2_755 no
C6 C7 C8 C3 -0.5(7) . . no
C6 C9 C9 C6 -180.0(5) 2_755 2_755 no
